data_2100774
loop_
_publ_author_name
'Kawata, T.'
'Uekusa, H.'
'Ohba, S.'
'Furukawa, T.'
'Tokii, T.'
'Muto, Y.'
'Kato, M.'

_publ_section_title
;
 Magneto-structural correlation in dimeric copper(II) benzoates
;
_journal_issue 3
_journal_name_full 'Acta Crystallographica Section B'
_journal_page_first 253
_journal_page_last 261
_journal_paper_doi 10.1107/S0108768191012697
_journal_volume 48
_journal_year 1992
_chemical_formula_moiety '4(C7 H10 O2),Cu2,2(C9 H5 Cl2 N1)'
_chemical_formula_sum 'C46 H30 Cl4 Cu2 N2 O8'
_chemical_formula_weight 1007.7
_space_group_crystal_system triclinic
_space_group_IT_number 2
_space_group_name_Hall '-P 1'
_space_group_name_H-M_alt 'P -1'
_cell_angle_alpha 97.790(10)
_cell_angle_beta 115.080(10)
_cell_angle_gamma 69.130(10)
_cell_formula_units_Z 1
_cell_length_a 10.657(2)
_cell_length_b 11.047(2)
_cell_length_c 10.640(2)
_cell_volume 1059.9(4)
_diffrn_radiation_type Mo
_diffrn_radiation_wavelength 0.71073
_exptl_absorpt_coefficient_mu 1.316
_exptl_crystal_density_diffrn 1.58
_exptl_crystal_density_meas 1.58(2)
_exptl_crystal_F_000 510
_cod_data_source_file as0548.cif
_cod_data_source_block as0548e
_cod_depositor_comments
;
 Updating space group information and adding the symmetry operation list.

 Antanas Vaitkus,
 2018-06-14

 Adding the coordinates of the 'C(23)' atom after consulting the original
 publication.

 Antanas Vaitkus,
 2017-08-10
;
_cod_original_cell_volume 1059.9(3)
_cod_database_code 2100774

loop_
_space_group_symop_id
_space_group_symop_operation_xyz
1 x,y,z
2 -x,-y,-z

loop_
_atom_site_label
_atom_site_fract_x
_atom_site_fract_y
_atom_site_fract_z
Cu .09269(3) .39519(2) .46954(3)
Cl(1) .16110(10) -.14270(10) .51770(10)
Cl(2) .55320(10) -.01000(10) .19960(10)
O(1) .2429(2) .4657(2) .6053(2)
O(2) .0990(2) .30720(10) .6225(2)
O(3) -.0867(2) .35800(10) .3446(2)
O(4) .0555(2) .51650(10) .3264(2)
N .2521(2) .2405(2) .4005(2)
C(1) .2137(2) .5677(2) .6714(2)
C(2) .3403(3) .6022(2) .7804(2)
C(3) .3130(3) .7148(2) .8556(3)
C(4) .4278(4) .7460(3) .9613(3)
C(5) .5684(4) .6668(3) .9937(3)
C(6) .5990(3) .5548(3) .9215(3)
C(7) .4832(3) .5219(2) .8122(3)
C(8) .0254(2) .3662(2) .6912(2)
C(9) .0345(2) .2933(2) .8053(2)
C(10) -.0221(3) .3576(2) .9013(3)
C(11) -.0124(3) .2919(3) 1.0064(3)
C(12) .0520(3) .1587(3) 1.0179(3)
C(13) .1081(3) .0936(2) .9237(3)
C(14) .1019(3) .1590(2) .8194(3)
C(15) .3244(3) .2868(2) .3559(3)
C(16) .4198(3) .2120(2) .2945(3)
C(17) .4390(2) .0836(2) .2786(2)
C(18) .3680(2) .0265(2) .3260(2)
C(19) .3849(3) -.1073(2) .3165(3)
C(20) .3168(3) -.1552(2) .3695(3)
C(21) .2301(3) -.0731(2) .4364(2)
C(22) .2052(2) .0575(2) .4437(2)
C(23) .2746(2) .1100(2) .3887(2)
H(C3) .206(3) .775(2) .829(3)
H(C4) .402(3) .836(3) 1.014(3)
H(C5) .69(3) .690(3) 1.066(3)
H(C6) .705(3) .493(3) .945(3)
H(C7) .500(3) .444(2) .761(2)
H(C10) -.080(3) .449(2) .890(3)
H(C11) -.058(3) .338(3) 1.071(3)
H(C12) .056(3) .109(2) 1.100(3)
H(C13) .158(3) .002(3) .935(3)
H(C14) .136(3) .110(2) .750(2)
H(C15) .307(2) .380(2) .368(2)
H(C16) .462(3) .253(2) .264(2)
H(C19) .442(3) -.161(2) .267(2)
H(C20) .321(3) -.245(2) .359(3)
H(C22) .148(2) .113(2) .496(2)

loop_
_geom_bond_atom_site_label_1
_geom_bond_atom_site_label_2
_geom_bond_distance
Cu O(1) 1.969(2)
Cu O(2) 1.972(2)
Cu O(3) 1.962(2)
Cu O(4) 1.984(2)
Cu N 2.235(2)
O(1) C(1) 1.258(3)
O(2) C(8) 1.252(3)
O(3) C(1) 1.259(3)
O(4) C(8) 1.261(2)
N C(15) 1.318(5)
N C(23) 1.372(3)
C(1) C(2) 1.494(3)
C(8) C(9) 1.497(4)
